data_7701851
loop_
_publ_author_name
'Chen, Chong-An'
'Pan, Rui'
'Yang, Guo-Yu'

_publ_section_title
;
 Syntheses and structures of a new 2D layered borate and a novel 3D
 porous-layered aluminoborate.
;
_journal_issue 12
_journal_name_full 'Dalton transactions (Cambridge, England : 2003)'
_journal_page_first 3750
_journal_page_last 3757
_journal_paper_doi 10.1039/c9dt03846a
_journal_volume 49
_journal_year 2020
_chemical_formula_sum 'C3 H13 B7 N2 O12'
_chemical_formula_weight 344.82
_space_group_crystal_system monoclinic
_space_group_IT_number 14
_space_group_name_Hall '-P 2yn'
_space_group_name_H-M_alt 'P 1 21/n 1'
_atom_sites_solution_hydrogens mixed
_audit_creation_method SHELXL-2013
_audit_update_record
;
2019-10-23 deposited with the CCDC.	2019-11-05 downloaded from the CCDC.
;
_cell_angle_alpha 90
_cell_angle_beta 101.859(7)
_cell_angle_gamma 90
_cell_formula_units_Z 4
_cell_length_a 8.7174(6)
_cell_length_b 14.5181(11)
_cell_length_c 10.5302(9)
_cell_measurement_reflns_used 1394
_cell_measurement_temperature 293(2)
_cell_measurement_theta_max 29.5059
_cell_measurement_theta_min 2.7634
_cell_volume 1304.26(18)
_computing_cell_refinement 'Bruker SAINT'
_computing_data_collection 'Bruker APEX2'
_computing_data_reduction 'Bruker SAINT'
_computing_molecular_graphics 'Bruker SHELXTL'
_computing_publication_material 'Bruker SHELXTL'
_computing_structure_refinement 'SHELXL-97 (Sheldrick, 2008)'
_computing_structure_solution 'SHELXS-97 (Sheldrick, 2008)'
_diffrn_ambient_temperature 293(2)
_diffrn_measured_fraction_theta_full 0.948
_diffrn_measured_fraction_theta_max 0.973
_diffrn_measurement_device_type 'Xcalibur, Atlas, Gemini ultra'
_diffrn_radiation_type MoK\a
_diffrn_radiation_wavelength 0.71073
_diffrn_reflns_av_R_equivalents 0.0691
_diffrn_reflns_av_unetI/netI 0.0759
_diffrn_reflns_Laue_measured_fraction_full 0.948
_diffrn_reflns_Laue_measured_fraction_max 0.973
_diffrn_reflns_limit_h_max 10
_diffrn_reflns_limit_h_min -10
_diffrn_reflns_limit_k_max 17
_diffrn_reflns_limit_k_min -17
_diffrn_reflns_limit_l_max 8
_diffrn_reflns_limit_l_min -12
_diffrn_reflns_number 5550
_diffrn_reflns_point_group_measured_fraction_full 0.948
_diffrn_reflns_point_group_measured_fraction_max 0.973
_diffrn_reflns_theta_full 25.242
_diffrn_reflns_theta_max 24.992
_diffrn_reflns_theta_min 2.769
_exptl_absorpt_coefficient_mu 0.159
_exptl_crystal_colour colorless
_exptl_crystal_density_diffrn 1.756
_exptl_crystal_description block
_exptl_crystal_F_000 704
_exptl_crystal_size_max 0.26
_exptl_crystal_size_mid 0.21
_exptl_crystal_size_min 0.17
_refine_diff_density_max 0.397
_refine_diff_density_min -0.290
_refine_diff_density_rms 0.080
_refine_ls_extinction_method none
_refine_ls_goodness_of_fit_ref 1.022
_refine_ls_hydrogen_treatment mixed
_refine_ls_matrix_type full
_refine_ls_number_parameters 234
_refine_ls_number_reflns 2237
_refine_ls_number_restraints 1
_refine_ls_restrained_S_all 1.022
_refine_ls_R_factor_all 0.0798
_refine_ls_R_factor_gt 0.0545
_refine_ls_shift/su_max 0.000
_refine_ls_shift/su_mean 0.000
_refine_ls_structure_factor_coef Fsqd
_refine_ls_weighting_details
;
 w=1/[\s^2^(Fo^2^)+(0.0677P)^2^]
 where P=(Fo^2^+2Fc^2^)/3
;
_refine_ls_weighting_scheme calc
_refine_ls_wR_factor_gt 0.1244
_refine_ls_wR_factor_ref 0.1408
_reflns_Friedel_coverage 0.000
_reflns_number_gt 1630
_reflns_number_total 2237
_reflns_threshold_expression 'I > 2\s(I)'
_cod_data_source_file c9dt03846a2.cif
_cod_data_source_block A
_cod_depositor_comments 'Adding full bibliography for 7701851--7701852.cif.'
_cod_original_sg_symbol_H-M 'P 21/n'
_cod_database_code 7701851
_shelx_space_group_comment
;
The symmetry employed for this shelxl refinement is uniquely defined
by the following loop, which should always be used as a source of
symmetry information in preference to the above space-group names.
They are only intended as comments.
;
_shelxl_version_number 2013-2

loop_
_space_group_symop_operation_xyz
'x, y, z'
'-x+1/2, y+1/2, -z+1/2'
'-x, -y, -z'
'x-1/2, -y-1/2, z-1/2'

loop_
_atom_site_label
_atom_site_type_symbol
_atom_site_fract_x
_atom_site_fract_y
_atom_site_fract_z
_atom_site_U_iso_or_equiv
_atom_site_adp_type
_atom_site_occupancy
_atom_site_site_symmetry_order
_atom_site_calc_flag
_atom_site_refinement_flags_posn
_atom_site_refinement_flags_adp
_atom_site_refinement_flags_occupancy
B1 B 0.5659(3) 0.5131(2) 0.8694(3) 0.0169(7) Uani 1 1 d . . .
B2 B 0.2967(4) 0.4705(2) 0.8117(3) 0.0216(8) Uani 1 1 d . . .
B3 B 0.4948(4) 0.3783(2) 0.7337(3) 0.0200(7) Uani 1 1 d . . .
B4 B 0.4313(4) 0.3655(2) 0.4999(3) 0.0234(8) Uani 1 1 d . . .
B5 B 0.4924(4) 0.2236(2) 0.6293(3) 0.0190(7) Uani 1 1 d . . .
B6 B 0.4445(4) 0.0580(2) 0.6577(3) 0.0188(7) Uani 1 1 d . . .
B7 B 0.6860(4) 0.1021(2) 0.6057(3) 0.0187(7) Uani 1 1 d . . .
O1 O 0.6678(2) 0.58256(13) 0.92004(18) 0.0200(5) Uani 1 1 d . . .
O2 O 0.4092(2) 0.53468(13) 0.86544(19) 0.0226(5) Uani 1 1 d . . .
O3 O 0.3348(2) 0.39285(14) 0.7571(2) 0.0290(5) Uani 1 1 d . . .
O4 O 0.6095(2) 0.43222(13) 0.82813(18) 0.0209(5) Uani 1 1 d . . .
O5 O 0.5007(2) 0.41724(14) 0.60407(19) 0.0295(5) Uani 1 1 d . . .
O6 O 0.3886(3) 0.40371(15) 0.3794(2) 0.0396(6) Uani 1 1 d . . .
H6A H 0.4201 0.4570 0.3815 0.059 Uiso 1 1 calc R U .
O7 O 0.4029(2) 0.27413(13) 0.51430(18) 0.0223(5) Uani 1 1 d . . .
O8 O 0.5346(2) 0.28289(13) 0.74134(17) 0.0224(5) Uani 1 1 d . . .
O9 O 0.6385(2) 0.18998(13) 0.59328(19) 0.0247(5) Uani 1 1 d . . .
O10 O 0.3944(2) 0.14520(13) 0.65319(18) 0.0228(5) Uani 1 1 d . . .
O11 O 0.5927(2) 0.03375(13) 0.63983(19) 0.0246(5) Uani 1 1 d . . .
O12 O 0.3591(2) -0.01596(13) 0.68538(19) 0.0252(5) Uani 1 1 d . . .
N1 N 0.4287(3) 0.73061(18) 0.9863(2) 0.0306(7) Uani 1 1 d . . .
H1A H 0.4461 0.7384 1.0719 0.046 Uiso 1 1 calc R U .
H1B H 0.4489 0.6725 0.9685 0.046 Uiso 1 1 calc R U .
H1C H 0.3290 0.7435 0.9520 0.046 Uiso 1 1 calc R U .
N2 N 0.6217(3) 0.81978(17) 0.7225(2) 0.0289(6) Uani 1 1 d . . .
H2A H 0.6095 0.8807 0.7205 0.043 Uiso 1 1 calc R U .
H2B H 0.6115 0.7986 0.6419 0.043 Uiso 1 1 calc R U .
H2C H 0.7166 0.8058 0.7679 0.043 Uiso 1 1 calc R U .
C1 C 0.5008(3) 0.7770(2) 0.7845(3) 0.0255(7) Uani 1 1 d . . .
H1D H 0.4976 0.7113 0.7674 0.031 Uiso 1 1 calc R U .
H1E H 0.3990 0.8023 0.7455 0.031 Uiso 1 1 calc R U .
C2 C 0.5314(5) 0.7926(3) 0.9309(3) 0.0450(10) Uani 1 1 d D . .
C3A C 0.5322(7) 0.8865(4) 0.9798(5) 0.0357(13) Uani 0.7 1 d . . P
H3A H 0.4303 0.9134 0.9513 0.053 Uiso 0.7 1 calc R U P
H3B H 0.6085 0.9223 0.9473 0.053 Uiso 0.7 1 calc R U P
H3C H 0.5584 0.8858 1.0729 0.053 Uiso 0.7 1 calc R U P
C3B C 0.628(2) 0.8534(13) 0.9973(15) 0.063(4) Uani 0.3 1 d . . P
H3B1 H 0.6146 0.9118 0.9537 0.094 Uiso 0.3 1 calc R U P
H3B2 H 0.7344 0.8328 1.0040 0.094 Uiso 0.3 1 calc R U P
H3B3 H 0.6066 0.8598 1.0826 0.094 Uiso 0.3 1 calc R U P
H4 H 0.634(4) 0.768(5) 0.966(6) 0.14(3) Uiso 1 1 d D . .

loop_
_atom_site_aniso_label
_atom_site_aniso_U_11
_atom_site_aniso_U_22
_atom_site_aniso_U_33
_atom_site_aniso_U_23
_atom_site_aniso_U_13
_atom_site_aniso_U_12
B1 0.0198(16) 0.0204(17) 0.0130(16) 0.0029(13) 0.0089(12) 0.0023(14)
B2 0.0219(17) 0.0239(18) 0.0204(17) 0.0009(15) 0.0078(13) -0.0003(14)
B3 0.0231(17) 0.0220(17) 0.0178(17) -0.0013(14) 0.0110(12) 0.0027(14)
B4 0.0244(18) 0.0260(19) 0.0225(19) 0.0013(15) 0.0113(13) 0.0012(15)
B5 0.0195(16) 0.0191(17) 0.0205(17) 0.0004(14) 0.0087(13) 0.0003(14)
B6 0.0172(16) 0.0227(18) 0.0168(16) 0.0001(14) 0.0038(12) 0.0011(14)
B7 0.0209(17) 0.0226(18) 0.0146(16) -0.0007(13) 0.0086(12) -0.0006(14)
O1 0.0211(10) 0.0218(10) 0.0208(11) -0.0037(8) 0.0130(8) -0.0027(8)
O2 0.0196(11) 0.0235(11) 0.0268(11) -0.0048(9) 0.0098(8) -0.0009(8)
O3 0.0203(11) 0.0311(12) 0.0375(13) -0.0132(10) 0.0103(9) -0.0021(9)
O4 0.0208(10) 0.0238(11) 0.0206(11) -0.0035(9) 0.0098(8) 0.0000(8)
O5 0.0503(14) 0.0222(11) 0.0179(11) -0.0005(9) 0.0116(9) -0.0055(10)
O6 0.0682(16) 0.0301(13) 0.0197(12) 0.0041(10) 0.0067(10) -0.0067(11)
O7 0.0258(11) 0.0232(12) 0.0194(11) -0.0017(8) 0.0078(8) -0.0008(8)
O8 0.0295(11) 0.0225(11) 0.0169(10) -0.0015(8) 0.0090(8) 0.0016(9)
O9 0.0250(11) 0.0221(11) 0.0330(12) -0.0015(9) 0.0196(9) -0.0002(9)
O10 0.0208(10) 0.0240(11) 0.0273(12) 0.0004(9) 0.0140(8) 0.0000(9)
O11 0.0214(11) 0.0206(11) 0.0353(13) 0.0043(9) 0.0137(9) 0.0008(8)
O12 0.0197(10) 0.0257(12) 0.0327(12) 0.0042(9) 0.0114(8) -0.0013(9)
N1 0.0346(15) 0.0349(16) 0.0248(15) 0.0024(12) 0.0119(11) 0.0027(12)
N2 0.0313(15) 0.0362(16) 0.0229(14) 0.0002(12) 0.0142(10) -0.0016(12)
C1 0.0282(16) 0.0282(17) 0.0236(16) -0.0013(13) 0.0133(12) -0.0032(14)
C2 0.069(3) 0.049(2) 0.0241(19) -0.0070(17) 0.0249(17) -0.026(2)
C3A 0.053(4) 0.034(3) 0.026(3) -0.005(2) 0.021(3) -0.002(3)
C3B 0.079(12) 0.074(13) 0.045(9) -0.024(8) 0.034(9) -0.029(10)

loop_
_atom_type_symbol
_atom_type_description
_atom_type_scat_dispersion_real
_atom_type_scat_dispersion_imag
_atom_type_scat_source
C C 0.0033 0.0016 'International Tables Vol C Tables 4.2.6.8 and 6.1.1.4'
H H 0.0000 0.0000 'International Tables Vol C Tables 4.2.6.8 and 6.1.1.4'
B B 0.0013 0.0007 'International Tables Vol C Tables 4.2.6.8 and 6.1.1.4'
N N 0.0061 0.0033 'International Tables Vol C Tables 4.2.6.8 and 6.1.1.4'
O O 0.0106 0.0060 'International Tables Vol C Tables 4.2.6.8 and 6.1.1.4'

loop_
_geom_angle_atom_site_label_1
_geom_angle_atom_site_label_2
_geom_angle_atom_site_label_3
_geom_angle
_geom_angle_site_symmetry_1
_geom_angle_site_symmetry_3
O4 B1 O1 124.5(2) . .
O4 B1 O2 122.1(2) . .
O1 B1 O2 113.4(2) . .
O3 B2 O12 117.6(3) . 2_556
O3 B2 O2 121.6(3) . .
O12 B2 O2 120.8(3) 2_556 .
O8 B3 O3 110.8(2) . .
O8 B3 O4 110.7(2) . .
O3 B3 O4 110.0(2) . .
O8 B3 O5 111.5(2) . .
O3 B3 O5 108.0(2) . .
O4 B3 O5 105.6(2) . .
O7 B4 O5 120.5(3) . .
O7 B4 O6 118.6(3) . .
O5 B4 O6 121.0(3) . .
O8 B5 O10 112.3(2) . .
O8 B5 O9 108.5(2) . .
O10 B5 O9 110.3(2) . .
O8 B5 O7 111.9(2) . .
O10 B5 O7 107.0(2) . .
O9 B5 O7 106.7(2) . .
O10 B6 O12 124.2(3) . .
O10 B6 O11 122.8(3) . .
O12 B6 O11 113.0(2) . .
O9 B7 O11 121.7(3) . .
O9 B7 O1 117.0(3) . 2_646
O11 B7 O1 121.4(3) . 2_646
B1 O1 B7 128.3(2) . 2_656
B2 O2 B1 117.9(2) . .
B2 O3 B3 121.1(2) . .
B1 O4 B3 119.1(2) . .
B4 O5 B3 115.8(2) . .
B4 O6 H6A 109.5 . .
B4 O7 B5 119.5(2) . .
B3 O8 B5 121.0(2) . .
B7 O9 B5 123.5(2) . .
B6 O10 B5 122.7(2) . .
B7 O11 B6 118.0(2) . .
B6 O12 B2 134.2(2) . 2_546
C2 N1 H1A 109.5 . .
C2 N1 H1B 109.5 . .
H1A N1 H1B 109.5 . .
C2 N1 H1C 109.5 . .
H1A N1 H1C 109.5 . .
H1B N1 H1C 109.5 . .
C1 N2 H2A 109.5 . .
C1 N2 H2B 109.5 . .
H2A N2 H2B 109.5 . .
C1 N2 H2C 109.5 . .
H2A N2 H2C 109.5 . .
H2B N2 H2C 109.5 . .
N2 C1 C2 112.9(2) . .
N2 C1 H1D 109.0 . .
C2 C1 H1D 109.0 . .
N2 C1 H1E 109.0 . .
C2 C1 H1E 109.0 . .
H1D C1 H1E 107.8 . .
C3B C2 C3A 39.7(9) . .
C3B C2 N1 125.1(7) . .
C3A C2 N1 113.0(4) . .
C3B C2 C1 126.5(8) . .
C3A C2 C1 118.9(4) . .
N1 C2 C1 108.4(3) . .
C3B C2 H4 67(4) . .
C3A C2 H4 106(4) . .
N1 C2 H4 102(4) . .
C1 C2 H4 107(4) . .
C2 C3A H3A 109.5 . .
C2 C3A H3B 109.5 . .
H3A C3A H3B 109.5 . .
C2 C3A H3C 109.5 . .
H3A C3A H3C 109.5 . .
H3B C3A H3C 109.5 . .
C2 C3B H3B1 109.5 . .
C2 C3B H3B2 109.5 . .
H3B1 C3B H3B2 109.5 . .
C2 C3B H3B3 109.5 . .
H3B1 C3B H3B3 109.5 . .
H3B2 C3B H3B3 109.5 . .
C2 C3B H4 43.5(12) . .
H3B1 C3B H4 137.3 . .
H3B2 C3B H4 68.3 . .
H3B3 C3B H4 111.1 . .

loop_
_geom_bond_atom_site_label_1
_geom_bond_atom_site_label_2
_geom_bond_distance
_geom_bond_site_symmetry_2
B1 O4 1.334(4) .
B1 O1 1.377(4) .
B1 O2 1.394(4) .
B2 O3 1.338(4) .
B2 O12 1.379(4) 2_556
B2 O2 1.387(4) .
B3 O8 1.426(4) .
B3 O3 1.480(4) .
B3 O4 1.480(4) .
B3 O5 1.488(4) .
B4 O7 1.363(4) .
B4 O5 1.364(4) .
B4 O6 1.365(4) .
B5 O8 1.445(4) .
B5 O10 1.476(4) .
B5 O9 1.484(4) .
B5 O7 1.492(4) .
B6 O10 1.337(4) .
B6 O12 1.371(4) .
B6 O11 1.389(4) .
B7 O9 1.340(4) .
B7 O11 1.376(4) .
B7 O1 1.386(4) 2_646
O1 B7 1.386(4) 2_656
O6 H6A 0.8200 .
O12 B2 1.379(4) 2_546
N1 C2 1.472(4) .
N1 H1A 0.8900 .
N1 H1B 0.8900 .
N1 H1C 0.8900 .
N2 C1 1.485(4) .
N2 H2A 0.8900 .
N2 H2B 0.8900 .
N2 H2C 0.8900 .
C1 C2 1.526(5) .
C1 H1D 0.9700 .
C1 H1E 0.9700 .
C2 C3B 1.319(15) .
C2 C3A 1.457(7) .
C2 H4 0.966(11) .
C3A H3A 0.9600 .
C3A H3B 0.9600 .
C3A H3C 0.9600 .
C3B H3B1 0.9600 .
C3B H3B2 0.9600 .
C3B H3B3 0.9600 .
C3B H4 1.29(7) .
